data_7127350
loop_
_publ_author_name
'Das, Chinmoy'
'Rasamsetty, Amaleswari'
'Tripathi, Shalini'
'Shanmugam, Maheswaran'

_publ_section_title
;
 Magnetization relaxation dynamics of a rare coordinatively unsaturated
 Co(II) complex: experimental and theoretical insights.
;
_journal_issue 87
_journal_name_full 'Chemical communications (Cambridge, England)'
_journal_page_first 13397
_journal_page_last 13400
_journal_paper_doi 10.1039/d0cc05963c
_journal_volume 56
_journal_year 2020
_chemical_formula_moiety 'C48 H84 Co Li N3 O6'
_chemical_formula_sum 'C48 H84 Co Li N3 O6'
_chemical_formula_weight 865.05
_space_group_crystal_system monoclinic
_space_group_IT_number 4
_space_group_name_Hall 'P 2yb'
_space_group_name_H-M_alt 'P 1 21 1'
_atom_sites_solution_hydrogens geom
_atom_sites_solution_primary direct
_atom_sites_solution_secondary difmap
_audit_creation_method SHELXL-2018/3
_audit_update_record
;
2020-09-23 deposited with the CCDC.	2020-09-30 downloaded from the CCDC.
;
_cell_angle_alpha 90
_cell_angle_beta 113.656(4)
_cell_angle_gamma 90
_cell_formula_units_Z 2
_cell_length_a 10.8897(4)
_cell_length_b 21.2774(6)
_cell_length_c 11.9691(4)
_cell_measurement_reflns_used 17849
_cell_measurement_temperature 100(2)
_cell_measurement_theta_max 31.060
_cell_measurement_theta_min 1.904
_cell_volume 2540.26(16)
_computing_cell_refinement
;
CrystalClear-SM Expert 2.0 r7 (Rigaku, 2011)
;
_computing_data_collection
;
CrystalClear-SM Expert 2.0 r7 (Rigaku, 2011)
;
_computing_data_reduction
;
CrystalClear-SM Expert 2.0 r7 (Rigaku, 2011)
;
_computing_molecular_graphics 'BRUKER Shelxtl'
_computing_publication_material 'BRUKER Shelxtl'
_computing_structure_refinement 'SHELXL-2018/3 (Sheldrick, 2018)'
_computing_structure_solution 'ShelXT (Sheldrick, 2015)'
_diffrn_ambient_temperature 100(2)
_diffrn_measured_fraction_theta_full 1.000
_diffrn_measured_fraction_theta_max 0.902
_diffrn_measurement_device_type 'Rigaku Saturn724+ (2x2 bin mode)'
_diffrn_measurement_method \w-scans
_diffrn_radiation_type MoK\a
_diffrn_radiation_wavelength 0.71073
_diffrn_reflns_av_R_equivalents 0.0516
_diffrn_reflns_av_unetI/netI 0.0692
_diffrn_reflns_Laue_measured_fraction_full 1.000
_diffrn_reflns_Laue_measured_fraction_max 0.902
_diffrn_reflns_limit_h_max 14
_diffrn_reflns_limit_h_min -14
_diffrn_reflns_limit_k_max 29
_diffrn_reflns_limit_k_min -29
_diffrn_reflns_limit_l_max 17
_diffrn_reflns_limit_l_min -17
_diffrn_reflns_number 34157
_diffrn_reflns_point_group_measured_fraction_full 0.996
_diffrn_reflns_point_group_measured_fraction_max 0.868
_diffrn_reflns_theta_full 25.000
_diffrn_reflns_theta_max 31.185
_diffrn_reflns_theta_min 1.858
_diffrn_source 'fine-focus sealed tube'
_exptl_absorpt_coefficient_mu 0.383
_exptl_absorpt_correction_T_max 0.9590
_exptl_absorpt_correction_T_min 0.9412
_exptl_absorpt_correction_type multi-scan
_exptl_absorpt_process_details
;
CrysAlisPro 1.171.38.43 (Rigaku Oxford Diffraction, 2015)
Empirical absorption correction using spherical harmonics,
 implemented in SCALE3 ABSPACK scaling algorithm.
;
_exptl_crystal_colour 'Dark Green'
_exptl_crystal_density_diffrn 1.131
_exptl_crystal_description Block
_exptl_crystal_F_000 942
_exptl_crystal_size_max 0.160
_exptl_crystal_size_mid 0.140
_exptl_crystal_size_min 0.110
_refine_diff_density_max 0.878
_refine_diff_density_min -0.806
_refine_diff_density_rms 0.260
_refine_ls_abs_structure_details
;
 Flack x determined using 4551 quotients [(I+)-(I-)]/[(I+)+(I-)]
 (Parsons, Flack and Wagner, Acta Cryst. B69 (2013) 249-259).
;
_refine_ls_abs_structure_Flack -0.025(6)
_refine_ls_extinction_coef 0.103(5)
_refine_ls_extinction_expression Fc^*^=kFc[1+0.001xFc^2^\l^3^/sin(2\q)]^-1/4^
_refine_ls_extinction_method 'SHELXL-2018/3 (Sheldrick 2018)'
_refine_ls_goodness_of_fit_ref 1.145
_refine_ls_hydrogen_treatment constr
_refine_ls_matrix_type full
_refine_ls_number_parameters 533
_refine_ls_number_reflns 14276
_refine_ls_number_restraints 1
_refine_ls_restrained_S_all 1.145
_refine_ls_R_factor_all 0.0792
_refine_ls_R_factor_gt 0.0604
_refine_ls_shift/su_max 0.001
_refine_ls_shift/su_mean 0.000
_refine_ls_structure_factor_coef Fsqd
_refine_ls_weighting_details 'w=1/[\s^2^(Fo^2^)+(0.0948P)^2^] where P=(Fo^2^+2Fc^2^)/3'
_refine_ls_weighting_scheme calc
_refine_ls_wR_factor_gt 0.1388
_refine_ls_wR_factor_ref 0.1710
_reflns_Friedel_coverage 0.880
_reflns_Friedel_fraction_full 0.992
_reflns_Friedel_fraction_max 0.833
_reflns_number_gt 12164
_reflns_number_total 14276
_reflns_threshold_expression 'I > 2\s(I)'
_cod_data_source_file d0cc05963c2.cif
_cod_data_source_block shelx
_cod_depositor_comments
;
The following automatic conversions were performed:

data item '_exptl_absorpt_correction_type' value 'Multi-scan' was
changed to 'multi-scan' in accordance with the
/home/data/users/saulius/crontab/automatic-downloads/rss-feeds/RSC/lib/dictionaries/cif_core.dic
dictionary named 'cif_core.dic' version 2.4.2 last updated on
2011-04-26.

Automatic conversion script
Id: cif_fix_values 7556 2019-12-06 15:28:31Z antanas 

 Adding full bibliography for 7127350.cif.
;
_cod_original_sg_symbol_H-M 'P 21'
_cod_database_code 7127350
_shelx_shelxl_version_number 2018/3
_shelx_space_group_comment
;
The symmetry employed for this shelxl refinement is uniquely defined
by the following loop, which should always be used as a source of
symmetry information in preference to the above space-group names.
They are only intended as comments.
;
_shelx_estimated_absorpt_t_min 0.941
_shelx_estimated_absorpt_t_max 0.959

loop_
_space_group_symop_operation_xyz
'x, y, z'
'-x, y+1/2, -z'

loop_
_atom_site_label
_atom_site_type_symbol
_atom_site_fract_x
_atom_site_fract_y
_atom_site_fract_z
_atom_site_U_iso_or_equiv
_atom_site_adp_type
_atom_site_occupancy
_atom_site_site_symmetry_order
_atom_site_calc_flag
_atom_site_refinement_flags_posn
_atom_site_refinement_flags_adp
_atom_site_refinement_flags_occupancy
_atom_site_disorder_assembly
_atom_site_disorder_group
Co1 Co 0.84304(5) 0.45042(2) 0.70615(4) 0.01867(14) Uani 1 1 d . . . . .
O51S O 0.2556(3) 0.65097(14) 0.2298(3) 0.0300(7) Uani 1 1 d . . . . .
O52S O 0.4852(3) 0.70908(14) 0.2605(3) 0.0276(6) Uani 1 1 d . . . . .
O32S O 0.3268(4) 0.66757(15) -0.0047(3) 0.0322(7) Uani 1 1 d . . . . .
O31S O 0.2713(3) 0.55175(14) 0.0504(3) 0.0283(7) Uani 1 1 d . . . . .
O11S O 0.4990(4) 0.56476(16) 0.3240(3) 0.0399(9) Uani 1 1 d . . . . .
O12S O 0.5819(4) 0.5886(2) 0.1517(4) 0.0457(9) Uani 1 1 d . . . . .
N11 N 0.7065(3) 0.40181(17) 0.5804(3) 0.0244(7) Uani 1 1 d . . . . .
H11 H 0.743894 0.379042 0.541200 0.029 Uiso 1 1 calc R U . . .
N51 N 0.9160(4) 0.42695(16) 0.8757(3) 0.0242(7) Uani 1 1 d . . . . .
H51 H 0.908868 0.457212 0.922906 0.029 Uiso 1 1 calc R U . . .
N31 N 0.9357(4) 0.51569(15) 0.6587(3) 0.0221(7) Uani 1 1 d . . . . .
H31 H 1.004052 0.499571 0.647099 0.027 Uiso 1 1 calc R U . . .
C39 C 0.6228(5) 0.6264(2) 0.7047(4) 0.0306(9) Uani 1 1 d . . . . .
H39A H 0.573331 0.604577 0.745891 0.046 Uiso 1 1 calc R U . . .
H39B H 0.648083 0.668426 0.739820 0.046 Uiso 1 1 calc R U . . .
H39C H 0.565993 0.629982 0.617514 0.046 Uiso 1 1 calc R U . . .
C35 C 0.8278(5) 0.68200(19) 0.6363(4) 0.0262(8) Uani 1 1 d . . . . .
H35 H 0.763898 0.707009 0.651501 0.031 Uiso 1 1 calc R U . . .
C33S C 0.2925(5) 0.4856(2) 0.0694(5) 0.0352(11) Uani 1 1 d . . . . .
H33A H 0.317769 0.475962 0.155863 0.053 Uiso 1 1 calc R U . . .
H33B H 0.209823 0.463177 0.020185 0.053 Uiso 1 1 calc R U . . .
H33C H 0.364508 0.472399 0.045177 0.053 Uiso 1 1 calc R U . . .
C20 C 0.5576(5) 0.42896(19) 0.7301(4) 0.0266(8) Uani 1 1 d . . . . .
H20 H 0.638732 0.453787 0.738365 0.032 Uiso 1 1 calc R U . . .
C22 C 0.4706(6) 0.4709(2) 0.7725(6) 0.0425(12) Uani 1 1 d . . . . .
H22A H 0.521298 0.482947 0.857794 0.064 Uiso 1 1 calc R U . . .
H22B H 0.444790 0.508683 0.721610 0.064 Uiso 1 1 calc R U . . .
H22C H 0.389807 0.447832 0.765378 0.064 Uiso 1 1 calc R U . . .
C19 C 0.5009(6) 0.3368(3) 0.2026(4) 0.0381(11) Uani 1 1 d . . . . .
H19A H 0.559843 0.324616 0.162299 0.057 Uiso 1 1 calc R U . . .
H19B H 0.432887 0.304199 0.189205 0.057 Uiso 1 1 calc R U . . .
H19C H 0.456762 0.376710 0.168504 0.057 Uiso 1 1 calc R U . . .
C13 C 0.3539(5) 0.3963(2) 0.5463(4) 0.0308(9) Uani 1 1 d . . . . .
H13 H 0.301989 0.407173 0.591092 0.037 Uiso 1 1 calc R U . . .
C52S C 0.4300(6) 0.7202(2) 0.3476(4) 0.0338(10) Uani 1 1 d . . . . .
H52A H 0.451496 0.763453 0.380382 0.041 Uiso 1 1 calc R U . . .
H52B H 0.467859 0.690256 0.416266 0.041 Uiso 1 1 calc R U . . .
C36 C 0.8355(4) 0.61777(18) 0.6624(3) 0.0209(7) Uani 1 1 d . . . . .
C12 C 0.4919(4) 0.40644(19) 0.5990(4) 0.0235(8) Uani 1 1 d . . . . .
C18 C 0.6620(5) 0.2833(2) 0.3889(4) 0.0320(10) Uani 1 1 d . . . . .
H18A H 0.712996 0.272317 0.340293 0.048 Uiso 1 1 calc R U . . .
H18B H 0.723843 0.289012 0.474309 0.048 Uiso 1 1 calc R U . . .
H18C H 0.598847 0.249378 0.383267 0.048 Uiso 1 1 calc R U . . .
C52 C 1.0393(4) 0.33067(18) 0.8905(4) 0.0248(8) Uani 1 1 d . . . . .
C51S C 0.2818(6) 0.7119(2) 0.2856(5) 0.0353(10) Uani 1 1 d . . . . .
H51A H 0.240778 0.715465 0.345616 0.042 Uiso 1 1 calc R U . . .
H51B H 0.242855 0.744891 0.222833 0.042 Uiso 1 1 calc R U . . .
C38 C 0.8325(5) 0.57891(19) 0.8597(4) 0.0251(8) Uani 1 1 d . . . . .
H38A H 0.775506 0.560344 0.896876 0.038 Uiso 1 1 calc R U . . .
H38B H 0.907549 0.550578 0.871141 0.038 Uiso 1 1 calc R U . . .
H38C H 0.867232 0.619406 0.898580 0.038 Uiso 1 1 calc R U . . .
C21 C 0.6056(6) 0.3718(2) 0.8156(4) 0.0379(11) Uani 1 1 d . . . . .
H21A H 0.648074 0.386273 0.900349 0.057 Uiso 1 1 calc R U . . .
H21B H 0.528774 0.344997 0.805724 0.057 Uiso 1 1 calc R U . . .
H21C H 0.670637 0.347789 0.795258 0.057 Uiso 1 1 calc R U . . .
C53S C 0.1165(5) 0.6378(2) 0.1752(5) 0.0369(10) Uani 1 1 d . . . . .
H53A H 0.102336 0.595912 0.138140 0.055 Uiso 1 1 calc R U . . .
H53B H 0.079514 0.639141 0.237556 0.055 Uiso 1 1 calc R U . . .
H53C H 0.071333 0.669249 0.112235 0.055 Uiso 1 1 calc R U . . .
C15 C 0.3659(5) 0.3543(2) 0.3653(4) 0.0311(10) Uani 1 1 d . . . . .
H15 H 0.322546 0.336378 0.286427 0.037 Uiso 1 1 calc R U . . .
C40 C 1.1241(4) 0.5709(2) 0.5718(4) 0.0263(8) Uani 1 1 d . . . . .
H40 H 1.161031 0.540224 0.640619 0.032 Uiso 1 1 calc R U . . .
C16 C 0.5034(4) 0.36353(18) 0.4129(4) 0.0227(8) Uani 1 1 d . . . . .
C42 C 1.2416(5) 0.6104(3) 0.5724(5) 0.0382(11) Uani 1 1 d . . . . .
H42A H 1.306383 0.583057 0.558194 0.057 Uiso 1 1 calc R U . . .
H42B H 1.208534 0.642081 0.507701 0.057 Uiso 1 1 calc R U . . .
H42C H 1.285207 0.631270 0.651558 0.057 Uiso 1 1 calc R U . . .
C51 C 0.9762(4) 0.37440(18) 0.9403(4) 0.0204(7) Uani 1 1 d . . . . .
C56 C 0.9774(4) 0.36244(19) 1.0584(4) 0.0235(8) Uani 1 1 d . . . . .
C57 C 0.9132(4) 0.4094(2) 1.1143(4) 0.0266(8) Uani 1 1 d . . . . .
H57 H 0.828236 0.424081 1.047372 0.032 Uiso 1 1 calc R U . . .
C41 C 1.0637(5) 0.5327(2) 0.4537(4) 0.0328(10) Uani 1 1 d . . . . .
H41A H 1.134629 0.508500 0.442691 0.049 Uiso 1 1 calc R U . . .
H41B H 0.995693 0.503899 0.458334 0.049 Uiso 1 1 calc R U . . .
H41C H 1.022184 0.561266 0.384403 0.049 Uiso 1 1 calc R U . . .
C34 C 0.9113(5) 0.7101(2) 0.5888(4) 0.0303(9) Uani 1 1 d . . . . .
H34 H 0.903800 0.753721 0.570246 0.036 Uiso 1 1 calc R U . . .
C53 C 1.1027(5) 0.2781(2) 0.9603(5) 0.0331(10) Uani 1 1 d . . . . .
H53 H 1.147996 0.249454 0.928972 0.040 Uiso 1 1 calc R U . . .
C55 C 1.0386(5) 0.3083(2) 1.1212(4) 0.0304(10) Uani 1 1 d . . . . .
H55 H 1.036967 0.299897 1.198556 0.037 Uiso 1 1 calc R U . . .
C32S C 0.2090(5) 0.6370(2) -0.0870(4) 0.0351(11) Uani 1 1 d . . . . .
H32A H 0.188745 0.650469 -0.171715 0.042 Uiso 1 1 calc R U . . .
H32B H 0.131679 0.647761 -0.067113 0.042 Uiso 1 1 calc R U . . .
C54 C 1.1012(5) 0.2668(2) 1.0736(4) 0.0372(12) Uani 1 1 d . . . . .
H54 H 1.143475 0.230301 1.118340 0.045 Uiso 1 1 calc R U . . .
C58 C 1.0037(5) 0.4675(2) 1.1611(4) 0.0316(10) Uani 1 1 d . . . . .
H58A H 0.961259 0.497358 1.196896 0.047 Uiso 1 1 calc R U . . .
H58B H 1.090729 0.454535 1.223179 0.047 Uiso 1 1 calc R U . . .
H58C H 1.016925 0.487547 1.093036 0.047 Uiso 1 1 calc R U . . .
C11 C 0.5700(4) 0.39092(17) 0.5317(4) 0.0219(8) Uani 1 1 d . . . . .
C62 C 1.0442(6) 0.2843(3) 0.6945(5) 0.0475(14) Uani 1 1 d . . . . .
H62A H 0.972103 0.255711 0.690926 0.071 Uiso 1 1 calc R U . . .
H62B H 1.031455 0.296318 0.611499 0.071 Uiso 1 1 calc R U . . .
H62C H 1.130838 0.263134 0.734600 0.071 Uiso 1 1 calc R U . . .
C60 C 1.0412(5) 0.3422(2) 0.7657(5) 0.0345(10) Uani 1 1 d . . . . .
H60 H 0.955004 0.364070 0.716493 0.041 Uiso 1 1 calc R U . . .
C14 C 0.2899(5) 0.3708(2) 0.4308(5) 0.0370(11) Uani 1 1 d . . . . .
H14 H 0.195618 0.364608 0.396671 0.044 Uiso 1 1 calc R U . . .
C33 C 1.0050(5) 0.6738(2) 0.5690(4) 0.0265(9) Uani 1 1 d . . . . .
H33 H 1.063158 0.693223 0.537730 0.032 Uiso 1 1 calc R U . . .
C31 C 0.9287(4) 0.57957(18) 0.6373(3) 0.0192(7) Uani 1 1 d . . . . .
C17 C 0.5843(5) 0.34454(19) 0.3402(4) 0.0260(9) Uani 1 1 d . . . . .
H17 H 0.651587 0.378456 0.350706 0.031 Uiso 1 1 calc R U . . .
C59 C 0.8757(6) 0.3837(3) 1.2157(4) 0.0392(11) Uani 1 1 d . . . . .
H59A H 0.835313 0.417198 1.245804 0.059 Uiso 1 1 calc R U . . .
H59B H 0.811425 0.349193 1.183548 0.059 Uiso 1 1 calc R U . . .
H59C H 0.956509 0.368088 1.282666 0.059 Uiso 1 1 calc R U . . .
C32 C 1.0177(4) 0.60949(19) 0.5933(3) 0.0229(8) Uani 1 1 d . . . . .
C31S C 0.2344(5) 0.5675(2) -0.0745(4) 0.0326(10) Uani 1 1 d . . . . .
H31A H 0.152519 0.544253 -0.126392 0.039 Uiso 1 1 calc R U . . .
H31B H 0.307386 0.556206 -0.100159 0.039 Uiso 1 1 calc R U . . .
C11S C 0.6080(6) 0.5300(3) 0.3285(6) 0.0506(15) Uani 1 1 d . . . . .
H11A H 0.577565 0.487856 0.292996 0.061 Uiso 1 1 calc R U . . .
H11B H 0.671258 0.524333 0.414544 0.061 Uiso 1 1 calc R U . . .
C13S C 0.4361(7) 0.5385(2) 0.3966(5) 0.0425(13) Uani 1 1 d . . . . .
H13A H 0.359717 0.564738 0.390408 0.064 Uiso 1 1 calc R U . . .
H13B H 0.404658 0.495984 0.367626 0.064 Uiso 1 1 calc R U . . .
H13C H 0.500589 0.536627 0.481803 0.064 Uiso 1 1 calc R U . . .
C37 C 0.7493(4) 0.58902(19) 0.7220(4) 0.0228(8) Uani 1 1 d . . . . .
H37 H 0.719945 0.546686 0.684436 0.027 Uiso 1 1 calc R U . . .
C34S C 0.3158(7) 0.7339(2) -0.0212(5) 0.0485(15) Uani 1 1 d . . . . .
H34A H 0.397795 0.754038 0.036219 0.073 Uiso 1 1 calc R U . . .
H34B H 0.303280 0.744230 -0.104910 0.073 Uiso 1 1 calc R U . . .
H34C H 0.238774 0.749163 -0.006351 0.073 Uiso 1 1 calc R U . . .
C54S C 0.6243(6) 0.7238(3) 0.3081(6) 0.0514(16) Uani 1 1 d . . . . .
H54A H 0.659363 0.715643 0.245819 0.077 Uiso 1 1 calc R U . . .
H54B H 0.637000 0.768302 0.331285 0.077 Uiso 1 1 calc R U . . .
H54C H 0.672247 0.697743 0.379942 0.077 Uiso 1 1 calc R U . . .
C14S C 0.6342(8) 0.6089(4) 0.0674(8) 0.068(2) Uani 1 1 d . . . . .
H14A H 0.561896 0.626684 -0.004541 0.102 Uiso 1 1 calc R U . . .
H14B H 0.702873 0.641051 0.105421 0.102 Uiso 1 1 calc R U . . .
H14C H 0.674302 0.573131 0.042724 0.102 Uiso 1 1 calc R U . . .
C12S C 0.6769(6) 0.5618(3) 0.2603(7) 0.0594(18) Uani 1 1 d . . . . .
H12A H 0.736262 0.595133 0.311657 0.071 Uiso 1 1 calc R U . . .
H12B H 0.733144 0.531100 0.239959 0.071 Uiso 1 1 calc R U . . .
C61 C 1.1509(6) 0.3871(3) 0.7728(6) 0.0460(13) Uani 1 1 d . . . . .
H61A H 1.147217 0.424432 0.819426 0.069 Uiso 1 1 calc R U . . .
H61B H 1.238094 0.366513 0.813353 0.069 Uiso 1 1 calc R U . . .
H61C H 1.138711 0.399697 0.690252 0.069 Uiso 1 1 calc R U . . .
Li1 Li 0.4020(7) 0.6219(3) 0.1674(6) 0.0266(15) Uani 1 1 d . . . . .

loop_
_atom_site_aniso_label
_atom_site_aniso_U_11
_atom_site_aniso_U_22
_atom_site_aniso_U_33
_atom_site_aniso_U_23
_atom_site_aniso_U_13
_atom_site_aniso_U_12
Co1 0.0231(2) 0.0164(2) 0.0185(2) -0.0007(2) 0.01037(17) -0.0012(2)
O51S 0.0327(17) 0.0228(15) 0.0383(17) -0.0033(12) 0.0183(14) -0.0011(12)
O52S 0.0256(15) 0.0251(14) 0.0262(14) -0.0019(11) 0.0040(12) -0.0011(12)
O32S 0.0399(19) 0.0261(16) 0.0242(15) 0.0024(12) 0.0063(13) -0.0006(13)
O31S 0.0310(16) 0.0243(15) 0.0257(14) -0.0044(11) 0.0072(12) 0.0010(12)
O11S 0.043(2) 0.0285(17) 0.044(2) 0.0138(14) 0.0130(16) 0.0132(15)
O12S 0.0312(19) 0.060(2) 0.052(2) -0.0042(18) 0.0233(17) 0.0065(17)
N11 0.0222(17) 0.0264(17) 0.0279(17) -0.0068(14) 0.0134(14) -0.0035(13)
N51 0.0334(19) 0.0216(15) 0.0211(15) 0.0013(12) 0.0147(14) 0.0070(13)
N31 0.0258(17) 0.0181(15) 0.0245(16) 0.0009(12) 0.0122(13) -0.0015(12)
C39 0.026(2) 0.027(2) 0.038(2) -0.0028(18) 0.0131(18) -0.0013(16)
C35 0.033(2) 0.0218(19) 0.0219(18) -0.0014(14) 0.0088(16) -0.0014(16)
C33S 0.041(3) 0.022(2) 0.042(3) -0.0088(18) 0.016(2) -0.0026(18)
C20 0.029(2) 0.0211(17) 0.035(2) -0.0037(16) 0.0189(17) -0.0067(15)
C22 0.040(3) 0.040(3) 0.058(3) -0.017(2) 0.031(2) -0.010(2)
C19 0.040(3) 0.044(3) 0.025(2) 0.0021(19) 0.0080(19) 0.010(2)
C13 0.026(2) 0.034(2) 0.035(2) 0.0066(18) 0.0143(17) 0.0016(17)
C52S 0.050(3) 0.024(2) 0.0228(19) -0.0033(16) 0.0099(19) -0.0018(19)
C36 0.0246(19) 0.0194(17) 0.0161(16) 0.0008(13) 0.0055(14) -0.0027(14)
C12 0.026(2) 0.0178(17) 0.029(2) 0.0023(15) 0.0133(16) -0.0013(14)
C18 0.040(3) 0.023(2) 0.030(2) 0.0003(16) 0.0121(18) 0.0078(18)
C52 0.0244(19) 0.0172(18) 0.033(2) 0.0007(15) 0.0122(16) 0.0016(14)
C51S 0.051(3) 0.022(2) 0.044(3) -0.0048(18) 0.031(2) 0.0017(19)
C38 0.034(2) 0.0204(18) 0.0264(19) 0.0001(15) 0.0183(17) 0.0026(16)
C21 0.055(3) 0.030(2) 0.027(2) -0.0020(17) 0.015(2) -0.013(2)
C53S 0.034(2) 0.033(2) 0.049(3) -0.002(2) 0.022(2) -0.0017(19)
C15 0.029(2) 0.030(2) 0.028(2) 0.0017(17) 0.0049(17) -0.0028(17)
C40 0.026(2) 0.032(2) 0.0207(18) 0.0020(16) 0.0099(15) -0.0050(16)
C16 0.027(2) 0.0167(18) 0.0234(18) 0.0035(14) 0.0091(15) -0.0010(15)
C42 0.032(2) 0.048(3) 0.038(2) 0.003(2) 0.018(2) -0.009(2)
C51 0.0185(17) 0.0180(16) 0.0241(18) 0.0004(13) 0.0077(14) -0.0018(13)
C56 0.0210(18) 0.0226(19) 0.0231(18) -0.0002(14) 0.0050(14) -0.0058(14)
C57 0.026(2) 0.036(2) 0.0194(18) -0.0003(16) 0.0099(15) 0.0003(17)
C41 0.039(3) 0.036(2) 0.025(2) -0.0015(17) 0.0155(18) 0.001(2)
C34 0.044(3) 0.0182(18) 0.028(2) 0.0037(15) 0.0131(18) -0.0035(17)
C53 0.031(2) 0.021(2) 0.042(2) -0.0046(17) 0.0086(19) 0.0054(16)
C55 0.038(2) 0.023(2) 0.0210(18) 0.0034(15) 0.0029(16) -0.0051(17)
C32S 0.036(3) 0.040(3) 0.0196(19) 0.0002(17) 0.0007(17) 0.006(2)
C54 0.044(3) 0.021(2) 0.032(2) 0.0025(17) 0.000(2) 0.0058(18)
C58 0.038(2) 0.031(2) 0.029(2) -0.0052(16) 0.0165(18) 0.0023(17)
C11 0.0229(19) 0.0137(16) 0.0281(19) 0.0028(14) 0.0093(15) -0.0017(13)
C62 0.048(3) 0.054(3) 0.045(3) -0.017(3) 0.024(3) -0.014(3)
C60 0.042(3) 0.028(2) 0.043(3) -0.0011(19) 0.028(2) 0.0036(19)
C14 0.024(2) 0.044(3) 0.039(3) 0.008(2) 0.0084(19) -0.0027(19)
C33 0.035(2) 0.026(2) 0.0187(17) 0.0011(15) 0.0116(16) -0.0107(17)
C31 0.0226(18) 0.0182(17) 0.0137(15) -0.0007(13) 0.0041(13) -0.0038(14)
C17 0.030(2) 0.0204(19) 0.027(2) -0.0005(15) 0.0102(17) 0.0019(16)
C59 0.042(3) 0.050(3) 0.029(2) -0.002(2) 0.019(2) -0.007(2)
C32 0.0255(19) 0.0266(19) 0.0141(16) -0.0027(14) 0.0051(14) -0.0084(15)
C31S 0.035(2) 0.034(2) 0.0224(19) -0.0076(17) 0.0047(17) -0.0012(18)
C11S 0.042(3) 0.045(3) 0.049(3) 0.005(3) 0.002(3) 0.015(3)
C13S 0.069(4) 0.030(2) 0.029(2) 0.0062(19) 0.021(3) 0.004(2)
C37 0.0240(19) 0.0199(18) 0.0246(18) -0.0020(14) 0.0098(15) -0.0037(14)
C34S 0.075(4) 0.030(3) 0.032(2) 0.009(2) 0.012(3) -0.004(3)
C54S 0.030(3) 0.038(3) 0.069(4) -0.019(3) 0.002(3) -0.004(2)
C14S 0.062(4) 0.081(5) 0.087(5) -0.018(4) 0.058(4) -0.011(4)
C12S 0.029(3) 0.050(3) 0.092(5) 0.002(3) 0.017(3) 0.014(2)
C61 0.046(3) 0.047(3) 0.054(3) -0.008(2) 0.029(3) -0.009(2)
Li1 0.022(3) 0.026(3) 0.028(3) -0.003(3) 0.007(3) 0.003(3)

loop_
_atom_type_symbol
_atom_type_description
_atom_type_scat_dispersion_real
_atom_type_scat_dispersion_imag
_atom_type_scat_source
C C 0.0033 0.0016 'International Tables Vol C Tables 4.2.6.8 and 6.1.1.4'
H H 0.0000 0.0000 'International Tables Vol C Tables 4.2.6.8 and 6.1.1.4'
N N 0.0061 0.0033 'International Tables Vol C Tables 4.2.6.8 and 6.1.1.4'
O O 0.0106 0.0060 'International Tables Vol C Tables 4.2.6.8 and 6.1.1.4'
Co Co 0.3494 0.9721 'International Tables Vol C Tables 4.2.6.8 and 6.1.1.4'
Li Li -0.0003 0.0001 'International Tables Vol C Tables 4.2.6.8 and 6.1.1.4'

loop_
_geom_angle_atom_site_label_1
_geom_angle_atom_site_label_2
_geom_angle_atom_site_label_3
_geom_angle
_geom_angle_site_symmetry_1
_geom_angle_site_symmetry_3
_geom_angle_publ_flag
N51 Co1 N31 116.95(15) . . ?
N51 Co1 N11 122.97(16) . . ?
N31 Co1 N11 118.99(15) . . ?
C53S O51S C51S 111.7(4) . . ?
C53S O51S Li1 126.9(4) . . ?
C51S O51S Li1 113.1(4) . . ?
C52S O52S C54S 111.5(4) . . ?
C52S O52S Li1 108.0(3) . . ?
C54S O52S Li1 123.6(4) . . ?
C32S O32S C34S 110.8(4) . . ?
C32S O32S Li1 110.6(3) . . ?
C34S O32S Li1 124.6(3) . . ?
C31S O31S C33S 110.9(3) . . ?
C31S O31S Li1 110.8(3) . . ?
C33S O31S Li1 123.9(3) . . ?
C11S O11S C13S 112.5(4) . . ?
C11S O11S Li1 117.1(4) . . ?
C13S O11S Li1 125.0(4) . . ?
C14S O12S C12S 115.0(5) . . ?
C14S O12S Li1 127.0(5) . . ?
C12S O12S Li1 114.0(4) . . ?
C11 N11 Co1 141.1(3) . . ?
C11 N11 H11 109.4 . . ?
Co1 N11 H11 109.4 . . ?
C51 N51 Co1 135.2(3) . . ?
C51 N51 H51 112.4 . . ?
Co1 N51 H51 112.4 . . ?
C31 N31 Co1 140.1(3) . . ?
C31 N31 H31 110.0 . . ?
Co1 N31 H31 110.0 . . ?
C37 C39 H39A 109.5 . . ?
C37 C39 H39B 109.5 . . ?
H39A C39 H39B 109.5 . . ?
C37 C39 H39C 109.5 . . ?
H39A C39 H39C 109.5 . . ?
H39B C39 H39C 109.5 . . ?
C34 C35 C36 121.6(4) . . ?
C34 C35 H35 119.2 . . ?
C36 C35 H35 119.2 . . ?
O31S C33S H33A 109.5 . . ?
O31S C33S H33B 109.5 . . ?
H33A C33S H33B 109.5 . . ?
O31S C33S H33C 109.5 . . ?
H33A C33S H33C 109.5 . . ?
H33B C33S H33C 109.5 . . ?
C12 C20 C22 115.5(4) . . ?
C12 C20 C21 109.4(3) . . ?
C22 C20 C21 109.3(4) . . ?
C12 C20 H20 107.5 . . ?
C22 C20 H20 107.5 . . ?
C21 C20 H20 107.5 . . ?
C20 C22 H22A 109.5 . . ?
C20 C22 H22B 109.5 . . ?
H22A C22 H22B 109.5 . . ?
C20 C22 H22C 109.5 . . ?
H22A C22 H22C 109.5 . . ?
H22B C22 H22C 109.5 . . ?
C17 C19 H19A 109.5 . . ?
C17 C19 H19B 109.5 . . ?
H19A C19 H19B 109.5 . . ?
C17 C19 H19C 109.5 . . ?
H19A C19 H19C 109.5 . . ?
H19B C19 H19C 109.5 . . ?
C14 C13 C12 122.1(5) . . ?
C14 C13 H13 119.0 . . ?
C12 C13 H13 119.0 . . ?
O52S C52S C51S 107.9(4) . . ?
O52S C52S H52A 110.1 . . ?
C51S C52S H52A 110.1 . . ?
O52S C52S H52B 110.1 . . ?
C51S C52S H52B 110.1 . . ?
H52A C52S H52B 108.4 . . ?
C35 C36 C31 119.7(4) . . ?
C35 C36 C37 120.4(4) . . ?
C31 C36 C37 119.8(3) . . ?
C13 C12 C11 119.2(4) . . ?
C13 C12 C20 119.5(4) . . ?
C11 C12 C20 121.2(4) . . ?
C17 C18 H18A 109.5 . . ?
C17 C18 H18B 109.5 . . ?
H18A C18 H18B 109.5 . . ?
C17 C18 H18C 109.5 . . ?
H18A C18 H18C 109.5 . . ?
H18B C18 H18C 109.5 . . ?
C53 C52 C51 118.6(4) . . ?
C53 C52 C60 121.1(4) . . ?
C51 C52 C60 120.3(4) . . ?
O51S C51S C52S 108.2(4) . . ?
O51S C51S H51A 110.1 . . ?
C52S C51S H51A 110.1 . . ?
O51S C51S H51B 110.1 . . ?
C52S C51S H51B 110.1 . . ?
H51A C51S H51B 108.4 . . ?
C37 C38 H38A 109.5 . . ?
C37 C38 H38B 109.5 . . ?
H38A C38 H38B 109.5 . . ?
C37 C38 H38C 109.5 . . ?
H38A C38 H38C 109.5 . . ?
H38B C38 H38C 109.5 . . ?
C20 C21 H21A 109.5 . . ?
C20 C21 H21B 109.5 . . ?
H21A C21 H21B 109.5 . . ?
C20 C21 H21C 109.5 . . ?
H21A C21 H21C 109.5 . . ?
H21B C21 H21C 109.5 . . ?
O51S C53S H53A 109.5 . . ?
O51S C53S H53B 109.5 . . ?
H53A C53S H53B 109.5 . . ?
O51S C53S H53C 109.5 . . ?
H53A C53S H53C 109.5 . . ?
H53B C53S H53C 109.5 . . ?
C16 C15 C14 121.4(4) . . ?
C16 C15 H15 119.3 . . ?
C14 C15 H15 119.3 . . ?
C32 C40 C42 113.3(4) . . ?
C32 C40 C41 111.6(4) . . ?
C42 C40 C41 110.1(4) . . ?
C32 C40 H40 107.2 . . ?
C42 C40 H40 107.2 . . ?
C41 C40 H40 107.2 . . ?
C15 C16 C11 119.9(4) . . ?
C15 C16 C17 120.4(4) . . ?
C11 C16 C17 119.8(4) . . ?
C40 C42 H42A 109.5 . . ?
C40 C42 H42B 109.5 . . ?
H42A C42 H42B 109.5 . . ?
C40 C42 H42C 109.5 . . ?
H42A C42 H42C 109.5 . . ?
H42B C42 H42C 109.5 . . ?
N51 C51 C52 120.1(4) . . ?
N51 C51 C56 121.0(4) . . ?
C52 C51 C56 118.9(4) . . ?
C55 C56 C51 119.6(4) . . ?
C55 C56 C57 120.8(4) . . ?
C51 C56 C57 119.6(4) . . ?
C56 C57 C59 115.5(4) . . ?
C56 C57 C58 110.3(4) . . ?
C59 C57 C58 109.6(4) . . ?
C56 C57 H57 107.0 . . ?
C59 C57 H57 107.0 . . ?
C58 C57 H57 107.0 . . ?
C40 C41 H41A 109.5 . . ?
C40 C41 H41B 109.5 . . ?
H41A C41 H41B 109.5 . . ?
C40 C41 H41C 109.5 . . ?
H41A C41 H41C 109.5 . . ?
H41B C41 H41C 109.5 . . ?
C33 C34 C35 118.9(4) . . ?
C33 C34 H34 120.6 . . ?
C35 C34 H34 120.6 . . ?
C54 C53 C52 121.7(4) . . ?
C54 C53 H53 119.1 . . ?
C52 C53 H53 119.1 . . ?
C54 C55 C56 121.3(4) . . ?
C54 C55 H55 119.4 . . ?
C56 C55 H55 119.4 . . ?
O32S C32S C31S 107.7(4) . . ?
O32S C32S H32A 110.2 . . ?
C31S C32S H32A 110.2 . . ?
O32S C32S H32B 110.2 . . ?
C31S C32S H32B 110.2 . . ?
H32A C32S H32B 108.5 . . ?
C55 C54 C53 119.9(4) . . ?
C55 C54 H54 120.1 . . ?
C53 C54 H54 120.1 . . ?
C57 C58 H58A 109.5 . . ?
C57 C58 H58B 109.5 . . ?
H58A C58 H58B 109.5 . . ?
C57 C58 H58C 109.5 . . ?
H58A C58 H58C 109.5 . . ?
H58B C58 H58C 109.5 . . ?
N11 C11 C12 120.5(4) . . ?
N11 C11 C16 121.1(4) . . ?
C12 C11 C16 118.4(4) . . ?
C60 C62 H62A 109.5 . . ?
C60 C62 H62B 109.5 . . ?
H62A C62 H62B 109.5 . . ?
C60 C62 H62C 109.5 . . ?
H62A C62 H62C 109.5 . . ?
H62B C62 H62C 109.5 . . ?
C61 C60 C62 110.8(5) . . ?
C61 C60 C52 111.8(4) . . ?
C62 C60 C52 115.8(4) . . ?
C61 C60 H60 105.9 . . ?
C62 C60 H60 105.9 . . ?
C52 C60 H60 105.9 . . ?
C13 C14 C15 119.1(4) . . ?
C13 C14 H14 120.5 . . ?
C15 C14 H14 120.5 . . ?
C34 C33 C32 122.3(4) . . ?
C34 C33 H33 118.8 . . ?
C32 C33 H33 118.8 . . ?
N31 C31 C36 120.9(4) . . ?
N31 C31 C32 120.9(4) . . ?
C36 C31 C32 118.1(4) . . ?
C16 C17 C18 111.4(4) . . ?
C16 C17 C19 114.4(4) . . ?
C18 C17 C19 108.3(4) . . ?
C16 C17 H17 107.5 . . ?
C18 C17 H17 107.5 . . ?
C19 C17 H17 107.5 . . ?
C57 C59 H59A 109.5 . . ?
C57 C59 H59B 109.5 . . ?
H59A C59 H59B 109.5 . . ?
C57 C59 H59C 109.5 . . ?
H59A C59 H59C 109.5 . . ?
H59B C59 H59C 109.5 . . ?
C33 C32 C31 119.3(4) . . ?
C33 C32 C40 120.8(4) . . ?
C31 C32 C40 119.8(4) . . ?
O31S C31S C32S 107.4(3) . . ?
O31S C31S H31A 110.2 . . ?
C32S C31S H31A 110.2 . . ?
O31S C31S H31B 110.2 . . ?
C32S C31S H31B 110.2 . . ?
H31A C31S H31B 108.5 . . ?
O11S C11S C12S 110.6(5) . . ?
O11S C11S H11A 109.5 . . ?
C12S C11S H11A 109.5 . . ?
O11S C11S H11B 109.5 . . ?
C12S C11S H11B 109.5 . . ?
H11A C11S H11B 108.1 . . ?
O11S C13S H13A 109.5 . . ?
O11S C13S H13B 109.5 . . ?
H13A C13S H13B 109.5 . . ?
O11S C13S H13C 109.5 . . ?
H13A C13S H13C 109.5 . . ?
H13B C13S H13C 109.5 . . ?
C36 C37 C39 114.9(4) . . ?
C36 C37 C38 110.4(3) . . ?
C39 C37 C38 109.1(4) . . ?
C36 C37 H37 107.4 . . ?
C39 C37 H37 107.4 . . ?
C38 C37 H37 107.4 . . ?
O32S C34S H34A 109.5 . . ?
O32S C34S H34B 109.5 . . ?
H34A C34S H34B 109.5 . . ?
O32S C34S H34C 109.5 . . ?
H34A C34S H34C 109.5 . . ?
H34B C34S H34C 109.5 . . ?
O52S C54S H54A 109.5 . . ?
O52S C54S H54B 109.5 . . ?
H54A C54S H54B 109.5 . . ?
O52S C54S H54C 109.5 . . ?
H54A C54S H54C 109.5 . . ?
H54B C54S H54C 109.5 . . ?
O12S C14S H14A 109.5 . . ?
O12S C14S H14B 109.5 . . ?
H14A C14S H14B 109.5 . . ?
O12S C14S H14C 109.5 . . ?
H14A C14S H14C 109.5 . . ?
H14B C14S H14C 109.5 . . ?
O12S C12S C11S 110.2(5) . . ?
O12S C12S H12A 109.6 . . ?
C11S C12S H12A 109.6 . . ?
O12S C12S H12B 109.6 . . ?
C11S C12S H12B 109.6 . . ?
H12A C12S H12B 108.1 . . ?
C60 C61 H61A 109.5 . . ?
C60 C61 H61B 109.5 . . ?
H61A C61 H61B 109.5 . . ?
C60 C61 H61C 109.5 . . ?
H61A C61 H61C 109.5 . . ?
H61B C61 H61C 109.5 . . ?
O51S Li1 O32S 99.0(3) . . ?
O51S Li1 O11S 92.0(3) . . ?
O32S Li1 O11S 168.4(4) . . ?
O51S Li1 O31S 92.1(3) . . ?
O32S Li1 O31S 77.8(3) . . ?
O11S Li1 O31S 98.2(3) . . ?
O51S Li1 O12S 165.6(4) . . ?
O32S Li1 O12S 94.4(3) . . ?
O11S Li1 O12S 75.0(3) . . ?
O31S Li1 O12S 95.9(3) . . ?
O51S Li1 O52S 77.6(3) . . ?
O32S Li1 O52S 91.5(3) . . ?
O11S Li1 O52S 94.5(3) . . ?
O31S Li1 O52S 163.9(4) . . ?
O12S Li1 O52S 96.9(3) . . ?

loop_
_geom_bond_atom_site_label_1
_geom_bond_atom_site_label_2
_geom_bond_distance
_geom_bond_site_symmetry_2
_geom_bond_publ_flag
Co1 N51 1.925(3) . ?
Co1 N31 1.931(3) . ?
Co1 N11 1.937(3) . ?
O51S C53S 1.416(6) . ?
O51S C51S 1.434(5) . ?
O51S Li1 2.107(9) . ?
O52S C52S 1.418(6) . ?
O52S C54S 1.423(6) . ?
O52S Li1 2.166(8) . ?
O32S C32S 1.423(6) . ?
O32S C34S 1.424(6) . ?
O32S Li1 2.122(8) . ?
O31S C31S 1.423(5) . ?
O31S C33S 1.429(5) . ?
O31S Li1 2.148(8) . ?
O11S C11S 1.381(7) . ?
O11S C13S 1.419(7) . ?
O11S Li1 2.125(8) . ?
O12S C14S 1.412(8) . ?
O12S C12S 1.416(8) . ?
O12S Li1 2.160(8) . ?
N11 C11 1.381(5) . ?
N11 H11 0.8800 . ?
N51 C51 1.368(5) . ?
N51 H51 0.8800 . ?
N31 C31 1.380(5) . ?
N31 H31 0.8800 . ?
C39 C37 1.531(6) . ?
C39 H39A 0.9800 . ?
C39 H39B 0.9800 . ?
C39 H39C 0.9800 . ?
C35 C34 1.386(7) . ?
C35 C36 1.397(5) . ?
C35 H35 0.9500 . ?
C33S H33A 0.9800 . ?
C33S H33B 0.9800 . ?
C33S H33C 0.9800 . ?
C20 C12 1.517(6) . ?
C20 C22 1.529(7) . ?
C20 C21 1.540(6) . ?
C20 H20 1.0000 . ?
C22 H22A 0.9800 . ?
C22 H22B 0.9800 . ?
C22 H22C 0.9800 . ?
C19 C17 1.538(6) . ?
C19 H19A 0.9800 . ?
C19 H19B 0.9800 . ?
C19 H19C 0.9800 . ?
C13 C14 1.385(7) . ?
C13 C12 1.394(6) . ?
C13 H13 0.9500 . ?
C52S C51S 1.491(8) . ?
C52S H52A 0.9900 . ?
C52S H52B 0.9900 . ?
C36 C31 1.423(6) . ?
C36 C37 1.517(6) . ?
C12 C11 1.425(6) . ?
C18 C17 1.537(6) . ?
C18 H18A 0.9800 . ?
C18 H18B 0.9800 . ?
C18 H18C 0.9800 . ?
C52 C53 1.401(6) . ?
C52 C51 1.421(6) . ?
C52 C60 1.522(7) . ?
C51S H51A 0.9900 . ?
C51S H51B 0.9900 . ?
C38 C37 1.545(6) . ?
C38 H38A 0.9800 . ?
C38 H38B 0.9800 . ?
C38 H38C 0.9800 . ?
C21 H21A 0.9800 . ?
C21 H21B 0.9800 . ?
C21 H21C 0.9800 . ?
C53S H53A 0.9800 . ?
C53S H53B 0.9800 . ?
C53S H53C 0.9800 . ?
C15 C16 1.385(6) . ?
C15 C14 1.393(8) . ?
C15 H15 0.9500 . ?
C40 C32 1.523(6) . ?
C40 C42 1.529(6) . ?
C40 C41 1.532(6) . ?
C40 H40 1.0000 . ?
C16 C11 1.435(6) . ?
C16 C17 1.521(6) . ?
C42 H42A 0.9800 . ?
C42 H42B 0.9800 . ?
C42 H42C 0.9800 . ?
C51 C56 1.431(6) . ?
C56 C55 1.391(6) . ?
C56 C57 1.521(6) . ?
C57 C59 1.528(7) . ?
C57 C58 1.539(6) . ?
C57 H57 1.0000 . ?
C41 H41A 0.9800 . ?
C41 H41B 0.9800 . ?
C41 H41C 0.9800 . ?
C34 C33 1.374(7) . ?
C34 H34 0.9500 . ?
C53 C54 1.384(8) . ?
C53 H53 0.9500 . ?
C55 C54 1.372(7) . ?
C55 H55 0.9500 . ?
C32S C31S 1.501(7) . ?
C32S H32A 0.9900 . ?
C32S H32B 0.9900 . ?
C54 H54 0.9500 . ?
C58 H58A 0.9800 . ?
C58 H58B 0.9800 . ?
C58 H58C 0.9800 . ?
C62 C60 1.507(7) . ?
C62 H62A 0.9800 . ?
C62 H62B 0.9800 . ?
C62 H62C 0.9800 . ?
C60 C61 1.505(7) . ?
C60 H60 1.0000 . ?
C14 H14 0.9500 . ?
C33 C32 1.394(6) . ?
C33 H33 0.9500 . ?
C31 C32 1.425(6) . ?
C17 H17 1.0000 . ?
C59 H59A 0.9800 . ?
C59 H59B 0.9800 . ?
C59 H59C 0.9800 . ?
C31S H31A 0.9900 . ?
C31S H31B 0.9900 . ?
C11S C12S 1.476(10) . ?
C11S H11A 0.9900 . ?
C11S H11B 0.9900 . ?
C13S H13A 0.9800 . ?
C13S H13B 0.9800 . ?
C13S H13C 0.9800 . ?
C37 H37 1.0000 . ?
C34S H34A 0.9800 . ?
C34S H34B 0.9800 . ?
C34S H34C 0.9800 . ?
C54S H54A 0.9800 . ?
C54S H54B 0.9800 . ?
C54S H54C 0.9800 . ?
C14S H14A 0.9800 . ?
C14S H14B 0.9800 . ?
C14S H14C 0.9800 . ?
C12S H12A 0.9900 . ?
C12S H12B 0.9900 . ?
C61 H61A 0.9800 . ?
C61 H61B 0.9800 . ?
C61 H61C 0.9800 . ?

loop_
_geom_torsion_atom_site_label_1
_geom_torsion_atom_site_label_2
_geom_torsion_atom_site_label_3
_geom_torsion_atom_site_label_4
_geom_torsion
_geom_torsion_site_symmetry_1
_geom_torsion_site_symmetry_2
_geom_torsion_site_symmetry_3
_geom_torsion_site_symmetry_4
_geom_torsion_publ_flag
C54S O52S C52S C51S 172.5(4) . . . . ?
Li1 O52S C52S C51S -48.7(4) . . . . ?
C34 C35 C36 C31 -1.5(6) . . . . ?
C34 C35 C36 C37 176.0(4) . . . . ?
C14 C13 C12 C11 0.8(7) . . . . ?
C14 C13 C12 C20 -174.5(4) . . . . ?
C22 C20 C12 C13 -31.5(6) . . . . ?
C21 C20 C12 C13 92.3(5) . . . . ?
C22 C20 C12 C11 153.3(4) . . . . ?
C21 C20 C12 C11 -82.9(5) . . . . ?
C53S O51S C51S C52S 176.3(4) . . . . ?
Li1 O51S C51S C52S -33.0(5) . . . . ?
O52S C52S C51S O51S 54.4(5) . . . . ?
C14 C15 C16 C11 -0.4(7) . . . . ?
C14 C15 C16 C17 179.4(4) . . . . ?
Co1 N51 C51 C52 22.6(6) . . . . ?
Co1 N51 C51 C56 -157.5(3) . . . . ?
C53 C52 C51 N51 178.5(4) . . . . ?
C60 C52 C51 N51 0.5(6) . . . . ?
C53 C52 C51 C56 -1.4(6) . . . . ?
C60 C52 C51 C56 -179.4(4) . . . . ?
N51 C51 C56 C55 179.5(4) . . . . ?
C52 C51 C56 C55 -0.6(6) . . . . ?
N51 C51 C56 C57 -1.2(6) . . . . ?
C52 C51 C56 C57 178.6(4) . . . . ?
C55 C56 C57 C59 -21.1(6) . . . . ?
C51 C56 C57 C59 159.7(4) . . . . ?
C55 C56 C57 C58 103.8(5) . . . . ?
C51 C56 C57 C58 -75.4(4) . . . . ?
C36 C35 C34 C33 -1.1(6) . . . . ?
C51 C52 C53 C54 2.3(7) . . . . ?
C60 C52 C53 C54 -179.7(5) . . . . ?
C51 C56 C55 C54 1.7(7) . . . . ?
C57 C56 C55 C54 -177.5(4) . . . . ?
C34S O32S C32S C31S 173.5(4) . . . . ?
Li1 O32S C32S C31S -44.3(5) . . . . ?
C56 C55 C54 C53 -0.8(7) . . . . ?
C52 C53 C54 C55 -1.3(7) . . . . ?
Co1 N11 C11 C12 -18.8(7) . . . . ?
Co1 N11 C11 C16 161.6(3) . . . . ?
C13 C12 C11 N11 178.5(4) . . . . ?
C20 C12 C11 N11 -6.3(6) . . . . ?
C13 C12 C11 C16 -1.8(6) . . . . ?
C20 C12 C11 C16 173.4(3) . . . . ?
C15 C16 C11 N11 -178.7(4) . . . . ?
C17 C16 C11 N11 1.5(5) . . . . ?
C15 C16 C11 C12 1.6(6) . . . . ?
C17 C16 C11 C12 -178.1(3) . . . . ?
C53 C52 C60 C61 -96.6(5) . . . . ?
C51 C52 C60 C61 81.4(5) . . . . ?
C53 C52 C60 C62 31.5(7) . . . . ?
C51 C52 C60 C62 -150.6(5) . . . . ?
C12 C13 C14 C15 0.5(7) . . . . ?
C16 C15 C14 C13 -0.7(7) . . . . ?
C35 C34 C33 C32 1.0(6) . . . . ?
Co1 N31 C31 C36 6.7(6) . . . . ?
Co1 N31 C31 C32 -175.4(3) . . . . ?
C35 C36 C31 N31 -178.1(3) . . . . ?
C37 C36 C31 N31 4.5(5) . . . . ?
C35 C36 C31 C32 4.0(5) . . . . ?
C37 C36 C31 C32 -173.5(3) . . . . ?
C15 C16 C17 C18 -103.8(5) . . . . ?
C11 C16 C17 C18 76.0(5) . . . . ?
C15 C16 C17 C19 19.5(6) . . . . ?
C11 C16 C17 C19 -160.7(4) . . . . ?
C34 C33 C32 C31 1.6(6) . . . . ?
C34 C33 C32 C40 -179.2(4) . . . . ?
N31 C31 C32 C33 178.0(3) . . . . ?
C36 C31 C32 C33 -4.0(5) . . . . ?
N31 C31 C32 C40 -1.3(5) . . . . ?
C36 C31 C32 C40 176.7(3) . . . . ?
C42 C40 C32 C33 22.6(5) . . . . ?
C41 C40 C32 C33 -102.3(4) . . . . ?
C42 C40 C32 C31 -158.1(4) . . . . ?
C41 C40 C32 C31 77.0(4) . . . . ?
C33S O31S C31S C32S 177.9(4) . . . . ?
Li1 O31S C31S C32S -40.5(5) . . . . ?
O32S C32S C31S O31S 56.1(5) . . . . ?
C13S O11S C11S C12S -175.2(5) . . . . ?
Li1 O11S C11S C12S 29.2(7) . . . . ?
C35 C36 C37 C39 22.8(5) . . . . ?
C31 C36 C37 C39 -159.7(3) . . . . ?
C35 C36 C37 C38 -101.0(4) . . . . ?
C31 C36 C37 C38 76.4(4) . . . . ?
C14S O12S C12S C11S -167.6(6) . . . . ?
Li1 O12S C12S C11S 33.2(7) . . . . ?
O11S C11S C12S O12S -40.0(8) . . . . ?
